data_7227034
loop_
_publ_author_name
'Nongrum, Ridaphun'
'Nongthombam, Geetmani Singh'
'Kharkongor, Mattilang'
'Rani, Jims World Star'
'Rahman, Noimur'
'Kathing, Chingrishon'
'Myrboh, Bekington'
'Nongkhlaw, Rishanlang'

_publ_section_title
;
 A Nano-organo catalyzed route towards the efficient synthesis of
 benzo[b]pyran derivatives under Ultrasonic irradiation.
;
_journal_name_full 'RSC Adv.'
_journal_paper_doi 10.1039/C6RA24108E
_journal_year 2016
_chemical_formula_moiety 'C18 H17 Br N2 O2'
_chemical_formula_sum 'C18 H17 Br N2 O2'
_chemical_formula_weight 373.25
_space_group_crystal_system triclinic
_space_group_IT_number 2
_space_group_name_Hall '-P 1'
_space_group_name_H-M_alt 'P -1'
_symmetry_Int_Tables_number 2
_symmetry_space_group_name_Hall '-P 1'
_symmetry_space_group_name_H-M 'P -1'
_atom_sites_solution_primary iterative
_audit_creation_date 2016-03-22
_audit_creation_method
;
Olex2 1.2
(compiled 2014.03.20 svn.r2914 for OlexSys, GUI svn.r4816)
;
_audit_update_record
;
2016-05-01 deposited with the CCDC.
2016-11-08 downloaded from the CCDC.
;
_cell_angle_alpha 76.176(7)
_cell_angle_beta 88.325(7)
_cell_angle_gamma 78.354(7)
_cell_formula_units_Z 2
_cell_length_a 8.1438(7)
_cell_length_b 9.3009(7)
_cell_length_c 13.9430(13)
_cell_measurement_reflns_used 1276
_cell_measurement_temperature 293.1(5)
_cell_measurement_theta_max 26.0750
_cell_measurement_theta_min 3.6690
_cell_volume 1004.20(15)
_computing_cell_refinement
;
CrysAlisPro, Agilent Technologies,
Version 1.171.36.32 (release 02-08-2013 CrysAlis171 .NET)
(compiled Aug  2 2013,16:46:58)
;
_computing_data_collection
;
CrysAlisPro, Agilent Technologies,
Version 1.171.36.32 (release 02-08-2013 CrysAlis171 .NET)
(compiled Aug  2 2013,16:46:58)
;
_computing_data_reduction
;
CrysAlisPro, Agilent Technologies,
Version 1.171.36.32 (release 02-08-2013 CrysAlis171 .NET)
(compiled Aug  2 2013,16:46:58)
;
_computing_molecular_graphics 'Olex2 (Dolomanov et al., 2009)'
_computing_publication_material 'Olex2 (Dolomanov et al., 2009)'
_computing_structure_refinement 'olex2.refine (Bourhis et al., 2013)'
_computing_structure_solution 'olex2.solve (Bourhis et al., 2013)'
_diffrn_ambient_temperature 293.1(5)
_diffrn_detector_area_resol_mean 8.0640
_diffrn_measured_fraction_theta_full 0.8994
_diffrn_measured_fraction_theta_max 0.8999
_diffrn_measurement_details
;
#__ type_ start__ end____ width___ exp.time_
  1 omega  -82.00   -7.00   1.0000    8.4700
omega____ theta____ kappa____ phi______ frames
    -      -20.2184   19.0000   60.0000 75

#__ type_ start__ end____ width___ exp.time_
  2 omega  -10.00   25.00   1.0000    8.4700
omega____ theta____ kappa____ phi______ frames
    -      -20.2184  -99.0000 -120.0000 35

#__ type_ start__ end____ width___ exp.time_
  3 omega  -31.00   50.00   1.0000    8.4700
omega____ theta____ kappa____ phi______ frames
    -      -20.2184   57.0000    0.0000 81

#__ type_ start__ end____ width___ exp.time_
  4 omega   -1.00   91.00   1.0000    8.4700
omega____ theta____ kappa____ phi______ frames
    -       22.5622   57.0000 -120.0000 92

#__ type_ start__ end____ width___ exp.time_
  5 omega  -48.00   46.00   1.0000    8.4700
omega____ theta____ kappa____ phi______ frames
    -       22.5622  -57.0000   90.0000 94

#__ type_ start__ end____ width___ exp.time_
  6 omega   49.00  105.00   1.0000    8.4700
omega____ theta____ kappa____ phi______ frames
    -       22.5622 -178.0000  120.0000 56
;
_diffrn_measurement_device_type 'Xcalibur, Eos, Gemini'
_diffrn_measurement_method '\w scans'
_diffrn_orient_matrix_UB_11 0.0042430000
_diffrn_orient_matrix_UB_12 0.0263030000
_diffrn_orient_matrix_UB_13 -0.0519569000
_diffrn_orient_matrix_UB_21 0.0859655000
_diffrn_orient_matrix_UB_22 -0.0354184000
_diffrn_orient_matrix_UB_23 0.0019495000
_diffrn_orient_matrix_UB_31 -0.0224313000
_diffrn_orient_matrix_UB_32 -0.0669379000
_diffrn_orient_matrix_UB_33 -0.0065090000
_diffrn_radiation_monochromator graphite
_diffrn_radiation_type 'Mo K\a'
_diffrn_radiation_wavelength 0.71073
_diffrn_reflns_av_R_equivalents 0.0300
_diffrn_reflns_av_unetI/netI 0.0574
_diffrn_reflns_limit_h_max 10
_diffrn_reflns_limit_h_min -10
_diffrn_reflns_limit_k_max 12
_diffrn_reflns_limit_k_min -12
_diffrn_reflns_limit_l_max 13
_diffrn_reflns_limit_l_min -18
_diffrn_reflns_number 7833
_diffrn_reflns_theta_full 28.7211
_diffrn_reflns_theta_max 28.72
_diffrn_reflns_theta_min 3.08
_diffrn_source 'Enhance (Mo) X-ray Source'
_exptl_absorpt_coefficient_mu 2.055
_exptl_absorpt_correction_T_max 1.00000
_exptl_absorpt_correction_T_min 0.80591
_exptl_absorpt_correction_type multi-scan
_exptl_absorpt_process_details
;
CrysAlisPro, Agilent Technologies,
Version 1.171.36.32 (release 02-08-2013 CrysAlis171 .NET)
(compiled Aug  2 2013,16:46:58)
Empirical absorption correction using spherical harmonics,
 implemented in SCALE3 ABSPACK scaling algorithm.
;
_exptl_crystal_colour white
_exptl_crystal_density_diffrn 1.2343
_exptl_crystal_description block
_exptl_crystal_F_000 379.5982
_exptl_crystal_recrystallization_method 'Re-crystallisation from solvent'
_exptl_crystal_size_max 0.18
_exptl_crystal_size_mid 0.12
_exptl_crystal_size_min 0.03
_refine_diff_density_max 0.7468
_refine_diff_density_min -0.8700
_refine_diff_density_rms 0.1136
_refine_ls_d_res_high 0.7395
_refine_ls_d_res_low 6.6215
_refine_ls_goodness_of_fit_ref 1.0073
_refine_ls_hydrogen_treatment mixed
_refine_ls_matrix_type full
_refine_ls_number_constraints 27
_refine_ls_number_parameters 210
_refine_ls_number_reflns 4519
_refine_ls_number_restraints 0
_refine_ls_restrained_S_all 1.0073
_refine_ls_R_factor_all 0.1026
_refine_ls_R_factor_gt 0.0595
_refine_ls_shift/su_max 0.0000
_refine_ls_shift/su_mean 0.0000
_refine_ls_structure_factor_coef Fsqd
_refine_ls_weighting_details 'w=1/[\s^2^(Fo^2^)+(0.0660P)^2^+0.5980P] where P=(Fo^2^+2Fc^2^)/3'
_refine_ls_weighting_scheme calc
_refine_ls_wR_factor_gt 0.1356
_refine_ls_wR_factor_ref 0.1602
_reflns_Friedel_coverage 0.0
_reflns_limit_h_max 10
_reflns_limit_h_min -10
_reflns_limit_k_max 12
_reflns_limit_k_min -11
_reflns_limit_l_max 18
_reflns_limit_l_min 0
_reflns_number_gt 2729
_reflns_number_total 4519
_reflns_threshold_expression I>=2u(I)
_cod_data_source_file c6ra24108e2.cif
_cod_data_source_block RNT-36
_cod_original_cell_volume 1004.21(15)
_cod_database_code 7227034
_chemical_oxdiff_formula C18H17BrN2O2
_reflns_odcompleteness_completeness 99.81
_reflns_odcompleteness_iscentric 1
_reflns_odcompleteness_theta 26.32
_olex2_refinement_description
;
;
_solvent_exptl_crystal_recrystallization_method ethanol

loop_
_space_group_symop_id
_space_group_symop_operation_xyz
1 x,y,z
2 -x,-y,-z

loop_
_atom_site_label
_atom_site_type_symbol
_atom_site_fract_x
_atom_site_fract_y
_atom_site_fract_z
_atom_site_U_iso_or_equiv
_atom_site_adp_type
_atom_site_occupancy
_atom_site_refinement_flags_posn
Br1 Br 0.17104(7) 0.74095(5) 0.42602(4) 0.0940(3) Uani 1.000000 .
O1 O -0.5408(3) 1.4218(2) 0.14489(18) 0.0415(6) Uani 1.000000 .
O2 O 0.0258(3) 1.4645(3) 0.1327(2) 0.0653(8) Uani 1.000000 .
N1 N -0.6599(3) 1.2667(3) 0.0848(2) 0.0496(8) Uani 1.000000 .
N2 N -0.3177(4) 1.0206(4) -0.0073(2) 0.0539(8) Uani 1.000000 .
C13 C -0.1042(4) 1.1548(3) 0.1878(2) 0.0341(7) Uani 1.000000 .
C12 C -0.3377(4) 1.1179(4) 0.0311(2) 0.0381(8) Uani 1.000000 .
C9 C -0.2009(4) 1.2829(3) 0.1077(2) 0.0332(7) Uani 1.000000 .
C14 C 0.0260(4) 1.0508(4) 0.1627(3) 0.0449(9) Uani 1.000000 .
C5 C -0.3237(5) 1.6638(4) 0.2494(3) 0.0429(8) Uani 1.000000 .
C6 C -0.4648(4) 1.6218(4) 0.1982(3) 0.0400(8) Uani 1.000000 .
C2 C -0.2501(4) 1.4280(3) 0.1411(2) 0.0338(7) Uani 1.000000 .
C3 C -0.1190(4) 1.5106(4) 0.1513(3) 0.0424(8) Uani 1.000000 .
C10 C -0.3579(4) 1.2390(3) 0.0779(2) 0.0334(7) Uani 1.000000 .
C15 C 0.1084(5) 0.9292(4) 0.2329(3) 0.0540(10) Uani 1.000000 .
C1 C -0.4075(4) 1.4852(3) 0.1589(2) 0.0349(7) Uani 1.000000 .
C8 C -0.3831(5) 1.8229(4) 0.2648(3) 0.0605(11) Uani 1.000000 .
C11 C -0.5132(4) 1.3025(3) 0.1012(2) 0.0353(8) Uani 1.000000 .
C7 C -0.2789(6) 1.5543(5) 0.3499(3) 0.0626(12) Uani 1.000000 .
C4 C -0.1718(5) 1.6572(4) 0.1827(3) 0.0502(10) Uani 1.000000 .
C18 C -0.1495(4) 1.1330(4) 0.2857(3) 0.0428(8) Uani 1.000000 .
C16 C 0.0598(5) 0.9101(4) 0.3296(3) 0.0490(9) Uani 1.000000 .
C17 C -0.0681(5) 1.0109(4) 0.3570(3) 0.0501(9) Uani 1.000000 .
H23 H -0.1000(5) 0.9976(4) 0.4227(3) 0.0601(11) Uiso 1.000000 R
H21 H -0.2367(4) 1.2020(4) 0.3040(3) 0.0513(10) Uiso 1.000000 R
H9 H 0.0585(4) 1.0633(4) 0.0973(3) 0.0539(10) Uiso 1.000000 R
H15 H 0.1962(5) 0.8603(4) 0.2151(3) 0.0648(12) Uiso 1.000000 R
H8 H -0.1298(4) 1.3001(3) 0.0498(2) 0.0399(8) Uiso 1.000000 R
H11a H -0.5534(4) 1.6041(4) 0.2449(3) 0.0480(10) Uiso 1.000000 R
H11b H -0.5114(4) 1.7063(4) 0.1442(3) 0.0480(10) Uiso 1.000000 R
H17a H -0.410(3) 1.8929(6) 0.2019(4) 0.0907(17) Uiso 1.000000 GR
H17b H -0.481(2) 1.8255(9) 0.3052(17) 0.0907(17) Uiso 1.000000 GR
H17c H -0.2955(14) 1.8504(13) 0.297(2) 0.0907(17) Uiso 1.000000 GR
H19a H -0.3760(11) 1.557(2) 0.3906(8) 0.0939(18) Uiso 1.000000 GR
H19b H -0.241(3) 1.4537(7) 0.3411(3) 0.0939(18) Uiso 1.000000 GR
H19c H -0.191(3) 1.583(2) 0.3811(10) 0.0939(18) Uiso 1.000000 GR
H20a H -0.1970(5) 1.7390(4) 0.1240(3) 0.0602(12) Uiso 1.000000 R
H20b H -0.0781(5) 1.6739(4) 0.2171(3) 0.0602(12) Uiso 1.000000 R
H4a H -0.6441(6) 1.1732(9) 0.083(2) 0.0595(10) Uiso 1.000000 GR
H4b H -0.7259(12) 1.282(3) 0.1323(11) 0.0595(10) Uiso 1.000000 GR

loop_
_atom_site_aniso_label
_atom_site_aniso_U_11
_atom_site_aniso_U_22
_atom_site_aniso_U_33
_atom_site_aniso_U_12
_atom_site_aniso_U_13
_atom_site_aniso_U_23
Br1 0.0901(4) 0.0680(4) 0.0945(4) 0.0166(3) -0.0221(3) 0.0129(3)
O1 0.0269(12) 0.0429(13) 0.0621(15) -0.0041(10) 0.0036(11) -0.0294(12)
O2 0.0329(15) 0.0597(17) 0.112(2) -0.0106(13) 0.0074(15) -0.0378(17)
N1 0.0337(16) 0.0536(19) 0.073(2) -0.0101(14) 0.0036(15) -0.0371(17)
N2 0.0444(19) 0.0564(19) 0.072(2) -0.0078(15) 0.0058(16) -0.0386(18)
C13 0.0252(16) 0.0338(16) 0.046(2) -0.0050(13) -0.0000(14) -0.0162(14)
C12 0.0276(17) 0.0418(19) 0.0454(19) -0.0048(14) 0.0002(14) -0.0131(16)
C9 0.0253(16) 0.0338(16) 0.0425(18) -0.0050(13) 0.0039(13) -0.0140(14)
C14 0.0350(19) 0.044(2) 0.054(2) 0.0009(16) 0.0040(16) -0.0161(16)
C5 0.046(2) 0.0320(17) 0.052(2) -0.0065(15) -0.0063(17) -0.0140(15)
C6 0.0353(19) 0.0334(17) 0.051(2) 0.0004(14) -0.0007(15) -0.0156(15)
C2 0.0322(17) 0.0270(15) 0.0419(18) -0.0042(13) -0.0005(14) -0.0091(13)
C3 0.035(2) 0.0347(18) 0.057(2) -0.0057(15) -0.0030(16) -0.0104(15)
C10 0.0320(17) 0.0293(16) 0.0406(18) -0.0030(13) -0.0017(14) -0.0139(13)
C15 0.035(2) 0.041(2) 0.080(3) 0.0095(16) -0.0004(19) -0.0173(19)
C1 0.0323(18) 0.0290(16) 0.0428(18) -0.0033(13) -0.0034(14) -0.0096(13)
C8 0.063(3) 0.043(2) 0.085(3) -0.0113(19) 0.002(2) -0.032(2)
C11 0.0350(18) 0.0333(17) 0.0415(18) -0.0054(14) -0.0033(14) -0.0169(14)
C7 0.077(3) 0.057(2) 0.055(2) -0.004(2) -0.012(2) -0.023(2)
C4 0.044(2) 0.0373(19) 0.075(3) -0.0123(16) -0.0007(19) -0.0218(18)
C18 0.040(2) 0.0368(18) 0.051(2) -0.0002(15) 0.0030(16) -0.0160(16)
C16 0.043(2) 0.041(2) 0.058(2) -0.0018(17) -0.0092(18) -0.0063(17)
C17 0.052(2) 0.048(2) 0.048(2) -0.0081(18) -0.0019(18) -0.0093(17)

loop_
_atom_type_symbol
_atom_type_scat_dispersion_real
_atom_type_scat_dispersion_imag
_atom_type_scat_Cromer_Mann_a1
_atom_type_scat_Cromer_Mann_a2
_atom_type_scat_Cromer_Mann_a3
_atom_type_scat_Cromer_Mann_a4
_atom_type_scat_Cromer_Mann_b1
_atom_type_scat_Cromer_Mann_b2
_atom_type_scat_Cromer_Mann_b3
_atom_type_scat_Cromer_Mann_b4
_atom_type_scat_Cromer_Mann_c
_atom_type_scat_source
_atom_type_scat_dispersion_source
H 0.00000 0.00000 0.49300 0.32291 0.14019 0.04081 10.51090 26.12570 3.14236 57.79970 0.0030380000826 'International Tables Volume C Table 6.1.1.4 (pp. 500-502)' 'Henke, Gullikson and Davis, At. Data and Nucl. Data Tables, 1993, 54, 2'
C 0.00347 0.00161 2.31000 1.02000 1.58860 0.86500 20.84390 10.20750 0.56870 51.65120 0.215599998832 'International Tables Volume C Table 6.1.1.4 (pp. 500-502)' 'Henke, Gullikson and Davis, At. Data and Nucl. Data Tables, 1993, 54, 2'
Br -0.28346 2.55990 17.17890 5.23580 5.63770 3.98510 2.17230 16.57960 0.26090 41.43280 2.95569992065 'International Tables Volume C Table 6.1.1.4 (pp. 500-502)' 'Henke, Gullikson and Davis, At. Data and Nucl. Data Tables, 1993, 54, 2'
O 0.01158 0.00611 3.04850 2.28680 1.54630 0.86700 13.27710 5.70110 0.32390 32.90890 0.250800013542 'International Tables Volume C Table 6.1.1.4 (pp. 500-502)' 'Henke, Gullikson and Davis, At. Data and Nucl. Data Tables, 1993, 54, 2'
N 0.00653 0.00323 12.21260 3.13220 2.01250 1.16630 0.00570 9.89330 28.99750 0.58260 -11.5290002823 'International Tables Volume C Table 6.1.1.4 (pp. 500-502)' 'Henke, Gullikson and Davis, At. Data and Nucl. Data Tables, 1993, 54, 2'

loop_
_geom_angle_atom_site_label_1
_geom_angle_atom_site_label_2
_geom_angle_atom_site_label_3
_geom_angle
C11 O1 C1 118.7(2)
C14 C13 C9 120.1(3)
C18 C13 C9 121.7(3)
C18 C13 C14 118.0(3)
C10 C12 N2 178.4(4)
C2 C9 C13 112.2(2)
C10 C9 C13 109.9(3)
C10 C9 C2 108.9(2)
C15 C14 C13 121.2(4)
C8 C5 C6 108.7(3)
C7 C5 C6 110.7(3)
C7 C5 C8 108.8(3)
C4 C5 C6 107.8(3)
C4 C5 C8 110.7(3)
C4 C5 C7 110.1(3)
C1 C6 C5 112.9(3)
C3 C2 C9 118.4(3)
C1 C2 C9 122.6(3)
C1 C2 C3 119.0(3)
C2 C3 O2 121.1(3)
C4 C3 O2 121.5(3)
C4 C3 C2 117.4(3)
C9 C10 C12 117.7(3)
C11 C10 C12 119.3(3)
C11 C10 C9 122.7(3)
C16 C15 C14 119.5(3)
C6 C1 O1 110.7(3)
C2 C1 O1 123.5(3)
C2 C1 C6 125.8(3)
N1 C11 O1 109.8(3)
C10 C11 O1 121.9(3)
C10 C11 N1 128.2(3)
C3 C4 C5 114.7(3)
C17 C18 C13 121.5(3)
C15 C16 Br1 119.5(3)
C17 C16 Br1 119.5(3)
C17 C16 C15 121.0(3)
C16 C17 C18 118.9(4)

loop_
_geom_bond_atom_site_label_1
_geom_bond_atom_site_label_2
_geom_bond_distance
Br1 C16 1.895(3)
O1 C1 1.375(4)
O1 C11 1.366(4)
O2 C3 1.213(4)
N1 C11 1.343(4)
N2 C12 1.140(4)
C13 C9 1.525(4)
C13 C14 1.381(4)
C13 C18 1.381(5)
C12 C10 1.411(4)
C9 C2 1.506(4)
C9 C10 1.516(4)
C14 C15 1.375(5)
C5 C6 1.531(4)
C5 C8 1.525(5)
C5 C7 1.527(5)
C5 C4 1.526(5)
C6 C1 1.487(4)
C2 C3 1.464(5)
C2 C1 1.326(4)
C3 C4 1.507(5)
C10 C11 1.350(4)
C15 C16 1.374(6)
C18 C17 1.384(5)
C16 C17 1.365(5)

loop_
_smtbx_masks_void_nr
_smtbx_masks_void_average_x
_smtbx_masks_void_average_y
_smtbx_masks_void_average_z
_smtbx_masks_void_volume
_smtbx_masks_void_count_electrons
1 0.040 -0.540 0.500 245.7 17.0
